data_7044035
loop_
_publ_author_name
'Sareen, Neha'
'Singh, Anoop S.'
'TIWARI, Vinod K K'
'Kant, Rajni'
'Bhattacharya, Subrato'

_publ_section_title
;
 A dinuclear copper(I) thiodiacetate complex as an efficient and reusable
 &#x2018;click&#x2019; catalyst for the synthesis of glycoconjugates
;
_journal_name_full 'Dalton Trans.'
_journal_paper_doi 10.1039/C7DT02346D
_journal_year 2017
_chemical_formula_sum 'C76 H80 Cu2 O12 P4 S'
_chemical_formula_weight 1468.42
_space_group_crystal_system triclinic
_space_group_IT_number 2
_space_group_name_Hall '-P 1'
_space_group_name_H-M_alt 'P -1'
_symmetry_space_group_name_Hall '-P 1'
_symmetry_space_group_name_H-M 'P -1'
_atom_sites_solution_hydrogens geom
_audit_creation_method SHELXL-2014/7
_audit_update_record
;
2017-08-11 deposited with the CCDC.
2017-08-23 downloaded from the CCDC.
;
_cell_angle_alpha 91.438(10)
_cell_angle_beta 94.858(12)
_cell_angle_gamma 103.183(12)
_cell_formula_units_Z 2
_cell_length_a 13.251(2)
_cell_length_b 13.8014(17)
_cell_length_c 20.973(3)
_cell_measurement_reflns_used 225
_cell_measurement_temperature 293(2)
_cell_measurement_theta_max 30.5194
_cell_measurement_theta_min 2.9840
_cell_volume 3717.2(9)
_computing_cell_refinement 'CrysAlisPro, Agilent Technologies'
_computing_data_collection 'CrysAlisPro, Agilent Technologies'
_computing_data_reduction 'CrysAlisPro, Agilent Technologies'
_computing_molecular_graphics 'ORTEP-3 ver2.02'
_computing_publication_material 'ORTEP-3 ver2.02'
_computing_structure_refinement 'SHELXL-2014/7 (Sheldrick, 2014)'
_computing_structure_solution 'SHELXL-2014/7 (Sheldrick, 2014)'
_diffrn_ambient_temperature 293(2)
_diffrn_measured_fraction_theta_full 0.995
_diffrn_measured_fraction_theta_max 0.839
_diffrn_measurement_device_type 'Xcalibur, Eos'
_diffrn_radiation_type MoK\a
_diffrn_radiation_wavelength 0.71073
_diffrn_reflns_av_R_equivalents 0.0732
_diffrn_reflns_av_unetI/netI 0.1502
_diffrn_reflns_Laue_measured_fraction_full 0.995
_diffrn_reflns_Laue_measured_fraction_max 0.839
_diffrn_reflns_limit_h_max 17
_diffrn_reflns_limit_h_min -17
_diffrn_reflns_limit_k_max 17
_diffrn_reflns_limit_k_min -18
_diffrn_reflns_limit_l_max 17
_diffrn_reflns_limit_l_min -28
_diffrn_reflns_number 28984
_diffrn_reflns_point_group_measured_fraction_full 0.995
_diffrn_reflns_point_group_measured_fraction_max 0.839
_diffrn_reflns_theta_full 25.000
_diffrn_reflns_theta_max 29.095
_diffrn_reflns_theta_min 2.982
_exptl_absorpt_coefficient_mu 0.745
_exptl_crystal_colour white
_exptl_crystal_density_diffrn 1.312
_exptl_crystal_description block
_exptl_crystal_F_000 1532
_exptl_crystal_size_max 0.260
_exptl_crystal_size_mid 0.240
_exptl_crystal_size_min 0.200
_refine_diff_density_max 0.678
_refine_diff_density_min -0.583
_refine_diff_density_rms 0.070
_refine_ls_extinction_method none
_refine_ls_goodness_of_fit_ref 0.938
_refine_ls_hydrogen_treatment constr
_refine_ls_matrix_type full
_refine_ls_number_parameters 830
_refine_ls_number_reflns 16717
_refine_ls_number_restraints 2
_refine_ls_restrained_S_all 0.939
_refine_ls_R_factor_all 0.1634
_refine_ls_R_factor_gt 0.0650
_refine_ls_shift/su_max 0.001
_refine_ls_shift/su_mean 0.000
_refine_ls_structure_factor_coef Fsqd
_refine_ls_weighting_details 'w=1/[\s^2^(Fo^2^)+(0.0540P)^2^] where P=(Fo^2^+2Fc^2^)/3'
_refine_ls_weighting_scheme calc
_refine_ls_wR_factor_gt 0.1371
_refine_ls_wR_factor_ref 0.1861
_reflns_Friedel_coverage 0.000
_reflns_number_gt 6857
_reflns_number_total 16717
_reflns_threshold_expression 'I > 2\s(I)'
_cod_data_source_file c7dt02346d2.cif
_cod_data_source_block shelx
_cod_database_code 7044035
_shelx_shelxl_version_number 2014/7
_shelx_space_group_comment
;
The symmetry employed for this shelxl refinement is uniquely defined
by the following loop, which should always be used as a source of
symmetry information in preference to the above space-group names.
They are only intended as comments.
;
_shelx_estimated_absorpt_t_min 0.830
_shelx_estimated_absorpt_t_max 0.865

loop_
_space_group_symop_operation_xyz
'x, y, z'
'-x, -y, -z'

loop_
_atom_site_label
_atom_site_type_symbol
_atom_site_fract_x
_atom_site_fract_y
_atom_site_fract_z
_atom_site_U_iso_or_equiv
_atom_site_adp_type
_atom_site_occupancy
_atom_site_site_symmetry_order
_atom_site_calc_flag
_atom_site_refinement_flags_posn
_atom_site_refinement_flags_adp
_atom_site_refinement_flags_occupancy
_atom_site_disorder_assembly
_atom_site_disorder_group
Cu1 Cu 0.27747(4) 0.16048(4) 0.68508(3) 0.05151(19) Uani 1 1 d . . . . .
Cu2 Cu 0.36656(4) 0.64746(4) 0.84041(3) 0.04982(18) Uani 1 1 d . . . . .
S1 S 0.30519(10) 0.46862(9) 0.83113(6) 0.0561(3) Uani 1 1 d . . . . .
P4 P 0.53753(9) 0.70507(9) 0.82980(6) 0.0486(3) Uani 1 1 d . . . . .
P3 P 0.28487(10) 0.71254(9) 0.91611(7) 0.0519(3) Uani 1 1 d . . . . .
P2 P 0.10646(9) 0.10401(9) 0.69290(6) 0.0504(3) Uani 1 1 d . . . . .
P1 P 0.38118(9) 0.11038(9) 0.61926(6) 0.0479(3) Uani 1 1 d . . . . .
O2 O 0.3583(3) 0.2507(3) 0.7787(2) 0.0784(12) Uani 1 1 d . . . . .
04 O 0.2742(3) 0.6433(3) 0.75693(17) 0.0720(10) Uani 1 1 d . . . . .
O1 O 0.3051(3) 0.3205(3) 0.6938(2) 0.0802(12) Uani 1 1 d . . . . .
C31 C 0.0537(4) -0.0299(3) 0.7005(2) 0.0537(13) Uani 1 1 d D . . . .
C53 C 0.2969(4) 0.8454(3) 0.9064(3) 0.0531(13) Uani 1 1 d . . . . .
C59 C 0.3265(4) 0.7063(3) 1.0002(2) 0.0518(12) Uani 1 1 d . . . . .
C14 C 0.3330(3) -0.0842(4) 0.5619(2) 0.0536(13) Uani 1 1 d . . . . .
H014 H 0.3204 -0.0561 0.5230 0.064 Uiso 1 1 calc R U . . .
C65 C 0.5832(3) 0.8377(3) 0.8156(3) 0.0530(13) Uani 1 1 d . . . . .
C54 C 0.2725(4) 0.8763(4) 0.8452(3) 0.0691(16) Uani 1 1 d . . . . .
H016 H 0.2470 0.8292 0.8117 0.083 Uiso 1 1 calc R U . . .
C77 C 0.5913(4) 0.6460(3) 0.7668(2) 0.0531(13) Uani 1 1 d . . . . .
C70 C 0.6468(4) 0.8717(4) 0.7686(3) 0.0660(15) Uani 1 1 d . . . . .
H018 H 0.6706 0.8267 0.7435 0.079 Uiso 1 1 calc R U . . .
C15 C 0.3159(4) -0.1873(4) 0.5655(3) 0.0666(15) Uani 1 1 d . . . . .
H019 H 0.2917 -0.2282 0.5289 0.080 Uiso 1 1 calc R U . . .
C19 C 0.3495(3) 0.1391(3) 0.5369(2) 0.0490(12) Uani 1 1 d . . . . .
C13 C 0.3688(3) -0.0243(3) 0.6162(2) 0.0467(12) Uani 1 1 d . . . . .
C2 C 0.5589(4) 0.2536(4) 0.6620(3) 0.0692(16) Uani 1 1 d . . . . .
H024 H 0.5121 0.2886 0.6760 0.083 Uiso 1 1 calc R U . . .
C37 C 0.0513(3) 0.1622(3) 0.75643(16) 0.0534(13) Uani 1 1 d G . . . .
C38 C -0.0432(3) 0.1895(3) 0.74553(17) 0.106(3) Uani 1 1 d G . . . .
H38 H -0.0784 0.1805 0.7048 0.127 Uiso 1 1 calc R U . . .
C39 C -0.0849(3) 0.2303(4) 0.7955(2) 0.130(3) Uani 1 1 d G . . . .
H39 H -0.1480 0.2486 0.7882 0.155 Uiso 1 1 calc R U . . .
C40 C -0.0321(4) 0.2438(3) 0.8564(2) 0.106(2) Uani 1 1 d G . . . .
H40 H -0.0600 0.2711 0.8899 0.128 Uiso 1 1 calc R U . . .
C41 C 0.0623(3) 0.2164(3) 0.86733(15) 0.104(2) Uani 1 1 d G . . . .
H41 H 0.0976 0.2254 0.9081 0.125 Uiso 1 1 calc R U . . .
C42 C 0.1040(2) 0.1756(3) 0.81734(19) 0.0803(18) Uani 1 1 d G . . . .
H42 H 0.1672 0.1573 0.8246 0.096 Uiso 1 1 calc R U . . .
C1 C 0.5214(3) 0.1591(3) 0.6327(2) 0.0488(12) Uani 1 1 d . . . . .
03 O 0.1390(3) 0.5612(3) 0.6914(2) 0.1208(18) Uani 1 1 d . . . . .
C6 C 0.5930(4) 0.1087(4) 0.6150(2) 0.0617(14) Uani 1 1 d . . . . .
H029 H 0.5700 0.0439 0.5977 0.074 Uiso 1 1 calc R U . . .
C24 C 0.2548(4) 0.1616(4) 0.5207(3) 0.0704(16) Uani 1 1 d . . . . .
H030 H 0.2098 0.1631 0.5523 0.085 Uiso 1 1 calc R U . . .
C18 C 0.3888(4) -0.0678(4) 0.6737(3) 0.0608(14) Uani 1 1 d . . . . .
H031 H 0.4146 -0.0276 0.7104 0.073 Uiso 1 1 calc R U . . .
C16 C 0.3346(4) -0.2284(4) 0.6228(3) 0.0710(17) Uani 1 1 d . . . . .
H032 H 0.3226 -0.2973 0.6250 0.085 Uiso 1 1 calc R U . . .
C25 C 0.0362(3) 0.1367(4) 0.6214(2) 0.0509(12) Uani 1 1 d . . . . .
C58 C 0.3359(4) 0.9172(4) 0.9548(3) 0.0651(15) Uani 1 1 d . . . . .
H034 H 0.3522 0.8980 0.9959 0.078 Uiso 1 1 calc R U . . .
C56 C 0.3254(4) 1.0460(4) 0.8832(4) 0.085(2) Uani 1 1 d . . . . .
H035 H 0.3345 1.1135 0.8757 0.102 Uiso 1 1 calc R U . . .
C64 C 0.4310(4) 0.7108(4) 1.0184(3) 0.0624(14) Uani 1 1 d . . . . .
H036 H 0.4771 0.7145 0.9871 0.075 Uiso 1 1 calc R U . . .
C66 C 0.5500(4) 0.9071(4) 0.8523(3) 0.0718(16) Uani 1 1 d . . . . .
H037 H 0.5067 0.8858 0.8843 0.086 Uiso 1 1 calc R U . . .
C26 C -0.0290(4) 0.0674(4) 0.5792(3) 0.0696(16) Uani 1 1 d . . . . .
H038 H -0.0436 0.0002 0.5882 0.084 Uiso 1 1 calc R U . . .
C43 C 0.3483(4) 0.3248(4) 0.7504(3) 0.0604(15) Uani 1 1 d . . . . .
C44 C 0.3914(4) 0.4286(3) 0.7801(3) 0.0664(15) Uani 1 1 d . . . . .
H04A H 0.4052 0.4750 0.7462 0.080 Uiso 1 1 calc R U . . .
H04B H 0.4570 0.4302 0.8049 0.080 Uiso 1 1 calc R U . . .
C63 C 0.4678(5) 0.7099(4) 1.0820(3) 0.0759(17) Uani 1 1 d . . . . .
H041 H 0.5384 0.7157 1.0933 0.091 Uiso 1 1 calc R U . . .
C57 C 0.3509(5) 1.0176(4) 0.9428(3) 0.0825(19) Uani 1 1 d . . . . .
H042 H 0.3785 1.0654 0.9756 0.099 Uiso 1 1 calc R U . . .
C62 C 0.4011(5) 0.7004(4) 1.1276(3) 0.0796(17) Uani 1 1 d . . . . .
H043 H 0.4258 0.6986 1.1703 0.096 Uiso 1 1 calc R U . . .
C22 C 0.2906(5) 0.1833(4) 0.4123(3) 0.0768(17) Uani 1 1 d . . . . .
H044 H 0.2717 0.1990 0.3707 0.092 Uiso 1 1 calc R U . . .
C69 C 0.6757(5) 0.9721(4) 0.7585(3) 0.0831(18) Uani 1 1 d . . . . .
H045 H 0.7188 0.9937 0.7265 0.100 Uiso 1 1 calc R U . . .
C20 C 0.4158(4) 0.1406(4) 0.4896(3) 0.0700(16) Uani 1 1 d . . . . .
H046 H 0.4811 0.1277 0.4995 0.084 Uiso 1 1 calc R U . . .
C5 C 0.6986(4) 0.1513(5) 0.6221(3) 0.0759(17) Uani 1 1 d . . . . .
H047 H 0.7451 0.1161 0.6080 0.091 Uiso 1 1 calc R U . . .
C32 C 0.1093(4) -0.0947(4) 0.6778(3) 0.0687(16) Uani 1 1 d . . . . .
H048 H 0.1699 -0.0700 0.6585 0.082 Uiso 1 1 calc R U . . .
C45 C 0.1962(4) 0.4724(4) 0.7758(3) 0.0698(16) Uani 1 1 d . . . . .
H04C H 0.1849 0.4159 0.7455 0.084 Uiso 1 1 calc R U . . .
H04D H 0.1349 0.4642 0.7993 0.084 Uiso 1 1 calc R U . . .
C21 C 0.3858(5) 0.1610(4) 0.4276(3) 0.0768(17) Uani 1 1 d . . . . .
H050 H 0.4304 0.1597 0.3959 0.092 Uiso 1 1 calc R U . . .
C82 C 0.5377(4) 0.6333(4) 0.7067(3) 0.0702(15) Uani 1 1 d . . . . .
H051 H 0.4743 0.6516 0.7006 0.084 Uiso 1 1 calc R U . . .
C17 C 0.3707(4) -0.1691(4) 0.6765(3) 0.0694(16) Uani 1 1 d . . . . .
H052 H 0.3831 -0.1975 0.7153 0.083 Uiso 1 1 calc R U . . .
C27 C -0.0731(5) 0.0989(6) 0.5227(3) 0.092(2) Uani 1 1 d . . . . .
H053 H -0.1162 0.0518 0.4939 0.110 Uiso 1 1 calc R U . . .
C68 C 0.6428(5) 1.0401(4) 0.7942(3) 0.0844(19) Uani 1 1 d . . . . .
H054 H 0.6623 1.1075 0.7863 0.101 Uiso 1 1 calc R U . . .
C33 C 0.0753(5) -0.1959(4) 0.6837(3) 0.087(2) Uani 1 1 d . . . . .
H055 H 0.1136 -0.2391 0.6691 0.105 Uiso 1 1 calc R U . . .
C55 C 0.2863(4) 0.9770(4) 0.8342(3) 0.0763(17) Uani 1 1 d . . . . .
H056 H 0.2691 0.9974 0.7936 0.092 Uiso 1 1 calc R U . . .
C36 C -0.0369(4) -0.0692(5) 0.7268(3) 0.087(2) Uani 1 1 d D . . . .
H057 H -0.0763 -0.0269 0.7414 0.104 Uiso 1 1 calc R U . . .
C78 C 0.6841(4) 0.6174(4) 0.7756(3) 0.0716(16) Uani 1 1 d . . . . .
H058 H 0.7211 0.6259 0.8158 0.086 Uiso 1 1 calc R U . . .
C30 C 0.0567(4) 0.2357(4) 0.6072(3) 0.0719(16) Uani 1 1 d . . . . .
H059 H 0.1016 0.2828 0.6351 0.086 Uiso 1 1 calc R U . . .
C23 C 0.2250(4) 0.1821(5) 0.4584(3) 0.0823(18) Uani 1 1 d . . . . .
H060 H 0.1597 0.1950 0.4484 0.099 Uiso 1 1 calc R U . . .
C61 C 0.2979(5) 0.6935(6) 1.1119(3) 0.103(2) Uani 1 1 d . . . . .
H061 H 0.2525 0.6871 1.1439 0.124 Uiso 1 1 calc R U . . .
C81 C 0.5762(6) 0.5943(4) 0.6559(3) 0.094(2) Uani 1 1 d . . . . .
H062 H 0.5397 0.5869 0.6155 0.113 Uiso 1 1 calc R U . . .
C67 C 0.5806(5) 1.0083(4) 0.8419(3) 0.086(2) Uani 1 1 d . . . . .
H063 H 0.5589 1.0543 0.8674 0.104 Uiso 1 1 calc R U . . .
C4 C 0.7348(4) 0.2450(5) 0.6496(3) 0.092(2) Uani 1 1 d . . . . .
H065 H 0.8058 0.2736 0.6542 0.110 Uiso 1 1 calc R U . . .
C28 C -0.0543(5) 0.1965(6) 0.5088(3) 0.088(2) Uani 1 1 d . . . . .
H066 H -0.0845 0.2164 0.4712 0.106 Uiso 1 1 calc R U . . .
C46 C 0.2055(4) 0.5674(4) 0.7382(3) 0.0655(15) Uani 1 1 d . . . . .
C29 C 0.0103(5) 0.2658(5) 0.5514(3) 0.091(2) Uani 1 1 d . . . . .
H068 H 0.0231 0.3330 0.5427 0.109 Uiso 1 1 calc R U . . .
C79 C 0.7226(5) 0.5760(5) 0.7248(4) 0.099(2) Uani 1 1 d . . . . .
H069 H 0.7844 0.5549 0.7312 0.119 Uiso 1 1 calc R U . . .
C34 C -0.0137(5) -0.2321(4) 0.7109(3) 0.091(2) Uani 1 1 d . . . . .
H072 H -0.0362 -0.3004 0.7151 0.109 Uiso 1 1 calc R U . . .
C3 C 0.6655(4) 0.2969(5) 0.6707(3) 0.096(2) Uani 1 1 d . . . . .
H073 H 0.6895 0.3600 0.6905 0.116 Uiso 1 1 calc R U . . .
C60 C 0.2600(4) 0.6959(5) 1.0485(3) 0.088(2) Uani 1 1 d . . . . .
H074 H 0.1892 0.6905 1.0382 0.106 Uiso 1 1 calc R U . . .
C71 C 0.6179(2) 0.6874(3) 0.90131(14) 0.0507(12) Uani 1 1 d G . . . .
C72 C 0.6956(3) 0.7638(2) 0.93143(19) 0.0877(19) Uani 1 1 d G . . . .
H72 H 0.7104 0.8262 0.9140 0.105 Uiso 1 1 calc R U . . .
C73 C 0.7513(3) 0.7469(3) 0.9876(2) 0.139(3) Uani 1 1 d G . . . .
H73 H 0.8033 0.7980 1.0078 0.166 Uiso 1 1 calc R U . . .
C74 C 0.7292(3) 0.6536(3) 1.01367(16) 0.118(3) Uani 1 1 d G . . . .
H74 H 0.7665 0.6423 1.0513 0.142 Uiso 1 1 calc R U . . .
C75 C 0.6515(3) 0.5772(2) 0.98354(18) 0.0843(18) Uani 1 1 d G . . . .
H75 H 0.6367 0.5148 1.0010 0.101 Uiso 1 1 calc R U . . .
C76 C 0.5958(2) 0.5941(2) 0.92736(17) 0.0693(16) Uani 1 1 d G . . . .
H76 H 0.5438 0.5430 0.9072 0.083 Uiso 1 1 calc R U . . .
C35 C -0.0706(5) -0.1700(5) 0.7319(4) 0.114(3) Uani 1 1 d . . . . .
H078 H -0.1324 -0.1956 0.7498 0.136 Uiso 1 1 calc R U . . .
C80 C 0.6700(7) 0.5661(5) 0.6651(4) 0.107(3) Uani 1 1 d . . . . .
H083 H 0.6972 0.5404 0.6307 0.128 Uiso 1 1 calc R U . . .
C47 C 0.1445(2) 0.6591(3) 0.9114(2) 0.0622(14) Uani 1 1 d G . . . .
C48 C 0.1111(3) 0.5583(3) 0.9220(2) 0.104(2) Uani 1 1 d G . . . .
H48 H 0.1595 0.5206 0.9324 0.125 Uiso 1 1 calc R U . . .
C49 C 0.0053(4) 0.5139(3) 0.9172(3) 0.126(3) Uani 1 1 d G . . . .
H49 H -0.0170 0.4465 0.9244 0.151 Uiso 1 1 calc R U . . .
C50 C -0.0671(2) 0.5703(5) 0.9018(3) 0.135(3) Uani 1 1 d G . . . .
H50 H -0.1379 0.5406 0.8986 0.162 Uiso 1 1 calc R U . . .
C51 C -0.0337(3) 0.6711(5) 0.8912(3) 0.246(7) Uani 1 1 d G . . . .
H51 H -0.0822 0.7089 0.8809 0.295 Uiso 1 1 calc R U . . .
C52 C 0.0721(3) 0.7155(3) 0.8960(3) 0.186(5) Uani 1 1 d G . . . .
H52 H 0.0944 0.7830 0.8889 0.223 Uiso 1 1 calc R U . . .
OW2 O 0.9270(4) 0.4615(5) 0.6858(4) 0.201(3) Uani 1 1 d . . . . .
OW3 O 0.0807(5) 0.5877(5) 0.5654(3) 0.202(3) Uani 1 1 d . . . . .
OW6A O 0.2769(10) 0.4642(8) 0.6019(7) 0.163(8) Uani 0.467(13) 1 d . . P A 2
OW6B O 0.352(2) 0.506(4) 0.5140(17) 0.42(3) Uani 0.533(13) 1 d . . P A 1
OW5A O 0.433(12) 0.467(4) 0.519(3) 0.44(2) Uani 0.30(3) 1 d . . P B 2
OW5B O 0.495(3) 0.4176(18) 0.5234(8) 0.44(2) Uani 0.70(3) 1 d . . P B 1
OW4 O 0.1326(7) 0.5079(7) 0.4538(5) 0.299(4) Uiso 1 1 d . . . . .
OW1A O 0.916(2) 0.0224(13) 1.008(2) 0.57(3) Uani 1 1 d . . . C 1
OW1B O 0.9274(15) -0.0256(13) 0.9030(8) 0.382(10) Uani 1 1 d . . . D 2
OW1C O 0.993(4) 0.0198(19) 1.0348(11) 0.63(3) Uani 1 1 d . . . E 3

loop_
_atom_site_aniso_label
_atom_site_aniso_U_11
_atom_site_aniso_U_22
_atom_site_aniso_U_33
_atom_site_aniso_U_23
_atom_site_aniso_U_13
_atom_site_aniso_U_12
Cu1 0.0500(3) 0.0432(4) 0.0603(5) -0.0056(3) 0.0019(3) 0.0107(3)
Cu2 0.0520(3) 0.0416(3) 0.0541(4) -0.0027(3) -0.0004(3) 0.0097(3)
S1 0.0689(8) 0.0400(7) 0.0578(9) 0.0024(6) 0.0013(6) 0.0111(6)
P4 0.0486(7) 0.0439(7) 0.0515(9) 0.0021(6) 0.0002(6) 0.0089(6)
P3 0.0547(8) 0.0418(7) 0.0601(10) -0.0027(6) 0.0042(6) 0.0139(6)
P2 0.0451(7) 0.0490(8) 0.0567(9) -0.0022(7) -0.0015(6) 0.0130(6)
P1 0.0486(7) 0.0425(7) 0.0525(9) 0.0014(6) 0.0034(6) 0.0110(6)
O2 0.080(3) 0.045(2) 0.105(3) -0.003(2) -0.007(2) 0.010(2)
04 0.079(3) 0.058(2) 0.069(3) 0.021(2) -0.019(2) 0.002(2)
O1 0.102(3) 0.053(2) 0.082(3) -0.013(2) 0.003(2) 0.014(2)
C31 0.050(3) 0.049(3) 0.061(4) -0.001(3) -0.001(2) 0.011(3)
C53 0.054(3) 0.043(3) 0.062(4) -0.004(3) 0.003(2) 0.014(2)
C59 0.055(3) 0.043(3) 0.061(4) 0.000(2) 0.005(2) 0.018(2)
C14 0.053(3) 0.048(3) 0.057(4) 0.005(3) -0.001(2) 0.010(3)
C65 0.048(3) 0.044(3) 0.066(4) 0.006(3) -0.001(2) 0.010(2)
C54 0.071(4) 0.052(4) 0.083(5) -0.002(3) -0.007(3) 0.017(3)
C77 0.058(3) 0.045(3) 0.058(4) 0.007(3) 0.008(2) 0.013(3)
C70 0.076(4) 0.053(3) 0.071(4) 0.013(3) 0.013(3) 0.015(3)
C15 0.067(3) 0.047(3) 0.082(5) -0.010(3) -0.010(3) 0.013(3)
C19 0.055(3) 0.039(3) 0.055(3) 0.005(2) 0.008(2) 0.014(2)
C13 0.041(2) 0.047(3) 0.053(3) 0.000(3) 0.004(2) 0.011(2)
C2 0.056(3) 0.046(3) 0.101(5) -0.001(3) -0.004(3) 0.007(3)
C37 0.056(3) 0.043(3) 0.058(4) -0.002(2) -0.004(2) 0.010(2)
C38 0.101(5) 0.165(7) 0.079(5) -0.006(5) -0.005(4) 0.093(5)
C39 0.139(7) 0.189(8) 0.092(6) -0.030(6) 0.024(5) 0.101(7)
C40 0.105(6) 0.110(6) 0.107(7) -0.038(5) 0.022(4) 0.032(5)
C41 0.093(5) 0.150(7) 0.064(5) -0.027(5) -0.009(4) 0.027(5)
C42 0.072(4) 0.100(5) 0.070(5) -0.016(4) -0.005(3) 0.027(4)
C1 0.049(3) 0.042(3) 0.055(3) 0.004(2) -0.001(2) 0.012(2)
03 0.108(3) 0.119(4) 0.109(4) 0.022(3) -0.062(3) -0.002(3)
C6 0.049(3) 0.057(3) 0.078(4) 0.005(3) 0.002(3) 0.012(3)
C24 0.059(3) 0.094(5) 0.066(4) 0.022(3) 0.014(3) 0.029(3)
C18 0.070(3) 0.058(4) 0.059(4) 0.004(3) 0.006(3) 0.023(3)
C16 0.062(3) 0.048(3) 0.104(6) 0.012(4) 0.002(3) 0.014(3)
C25 0.042(3) 0.059(3) 0.054(3) -0.004(3) 0.005(2) 0.017(3)
C58 0.074(4) 0.047(3) 0.075(4) -0.001(3) 0.002(3) 0.018(3)
C56 0.087(4) 0.057(4) 0.116(6) 0.001(4) -0.003(4) 0.029(4)
C64 0.059(3) 0.068(4) 0.060(4) 0.011(3) 0.005(3) 0.016(3)
C66 0.066(4) 0.054(4) 0.093(5) 0.005(3) 0.019(3) 0.006(3)
C26 0.064(3) 0.075(4) 0.070(4) -0.003(3) -0.006(3) 0.021(3)
C43 0.044(3) 0.048(3) 0.087(5) -0.009(3) 0.007(3) 0.007(3)
C44 0.062(3) 0.045(3) 0.089(5) -0.018(3) 0.005(3) 0.009(3)
C63 0.074(4) 0.075(4) 0.078(5) 0.012(4) -0.004(3) 0.018(3)
C57 0.103(5) 0.052(4) 0.088(5) -0.015(3) -0.014(4) 0.018(4)
C62 0.095(5) 0.083(4) 0.060(4) 0.000(3) -0.002(4) 0.025(4)
C22 0.086(4) 0.081(4) 0.062(4) 0.022(3) -0.002(3) 0.019(4)
C69 0.101(5) 0.064(4) 0.089(5) 0.029(4) 0.030(4) 0.018(4)
C20 0.068(4) 0.080(4) 0.068(4) 0.021(3) 0.017(3) 0.025(3)
C5 0.052(3) 0.088(5) 0.090(5) 0.012(4) 0.000(3) 0.021(3)
C32 0.059(3) 0.051(3) 0.096(5) -0.004(3) 0.016(3) 0.008(3)
C45 0.062(3) 0.052(3) 0.090(5) 0.000(3) -0.009(3) 0.007(3)
C21 0.090(4) 0.082(4) 0.065(5) 0.012(3) 0.024(3) 0.027(4)
C82 0.091(4) 0.059(4) 0.060(4) 0.001(3) 0.003(3) 0.018(3)
C17 0.072(4) 0.061(4) 0.077(5) 0.022(3) -0.003(3) 0.021(3)
C27 0.076(4) 0.125(6) 0.073(5) -0.007(4) -0.026(3) 0.036(5)
C68 0.079(4) 0.049(4) 0.121(6) 0.014(4) 0.001(4) 0.008(3)
C33 0.075(4) 0.048(4) 0.140(6) 0.002(4) 0.018(4) 0.013(3)
C55 0.086(4) 0.060(4) 0.085(5) 0.020(4) -0.009(3) 0.024(3)
C36 0.076(4) 0.074(4) 0.118(6) 0.017(4) 0.034(4) 0.022(4)
C78 0.069(4) 0.066(4) 0.082(5) -0.008(3) 0.013(3) 0.019(3)
C30 0.072(4) 0.070(4) 0.072(5) 0.001(3) -0.014(3) 0.019(3)
C23 0.067(4) 0.111(5) 0.074(5) 0.029(4) 0.007(3) 0.031(4)
C61 0.099(5) 0.172(8) 0.051(4) -0.001(4) 0.019(4) 0.053(5)
C81 0.148(7) 0.079(5) 0.057(5) -0.001(4) 0.019(4) 0.028(5)
C67 0.076(4) 0.055(4) 0.130(7) -0.011(4) 0.013(4) 0.021(4)
C4 0.047(3) 0.098(5) 0.123(6) 0.031(5) -0.001(3) 0.000(4)
C28 0.084(5) 0.134(7) 0.058(5) 0.014(5) -0.009(3) 0.055(5)
C46 0.059(3) 0.072(4) 0.062(4) 0.008(3) -0.005(3) 0.010(3)
C29 0.100(5) 0.097(5) 0.083(5) 0.021(4) -0.008(4) 0.044(4)
C79 0.090(5) 0.083(5) 0.134(7) 0.008(5) 0.041(5) 0.029(4)
C34 0.087(5) 0.055(4) 0.129(6) 0.018(4) 0.017(4) 0.010(4)
C3 0.059(4) 0.068(4) 0.146(7) -0.007(4) -0.015(4) -0.007(3)
C60 0.071(4) 0.136(6) 0.066(5) 0.001(4) 0.008(3) 0.040(4)
C71 0.053(3) 0.044(3) 0.052(3) 0.007(2) 0.004(2) 0.005(2)
C72 0.096(4) 0.062(4) 0.085(5) 0.027(3) -0.029(4) -0.010(3)
C73 0.123(6) 0.113(6) 0.139(8) 0.063(5) -0.080(5) -0.030(5)
C74 0.112(6) 0.112(6) 0.105(6) 0.053(5) -0.052(4) -0.008(5)
C75 0.092(4) 0.074(4) 0.081(5) 0.036(4) -0.010(3) 0.012(4)
C76 0.071(4) 0.050(3) 0.082(5) 0.014(3) -0.006(3) 0.008(3)
C35 0.075(4) 0.068(5) 0.205(9) 0.041(5) 0.055(5) 0.012(4)
C80 0.142(7) 0.066(5) 0.117(7) 0.000(5) 0.066(6) 0.016(5)
C47 0.056(3) 0.061(4) 0.070(4) -0.001(3) 0.004(3) 0.016(3)
C48 0.090(5) 0.050(4) 0.171(7) -0.002(4) 0.057(5) -0.002(4)
C49 0.109(6) 0.076(5) 0.187(9) -0.014(5) 0.062(6) -0.009(5)
C50 0.068(5) 0.143(8) 0.172(9) 0.048(6) -0.013(5) -0.016(5)
C51 0.058(5) 0.174(10) 0.49(2) 0.163(12) -0.009(8) -0.007(6)
C52 0.055(4) 0.124(7) 0.381(15) 0.106(8) -0.007(6) 0.024(5)
OW2 0.111(5) 0.171(6) 0.304(9) -0.022(6) 0.001(5) 0.004(4)
OW3 0.231(7) 0.200(7) 0.164(7) 0.045(5) -0.020(5) 0.034(6)
OW6A 0.220(15) 0.110(10) 0.143(15) 0.045(8) 0.004(10) 0.007(9)
OW6B 0.41(4) 0.61(7) 0.27(3) -0.17(3) -0.09(3) 0.28(5)
OW5A 0.97(7) 0.099(12) 0.146(11) -0.026(11) -0.28(2) 0.03(2)
OW5B 0.97(7) 0.099(12) 0.146(11) -0.026(11) -0.28(2) 0.03(2)
OW1A 0.49(3) 0.221(14) 1.09(7) 0.02(2) 0.58(4) 0.102(15)
OW1B 0.44(2) 0.287(16) 0.31(2) 0.057(15) -0.011(15) -0.128(13)
OW1C 1.13(7) 0.22(2) 0.33(4) 0.00(2) 0.15(4) -0.31(3)

loop_
_atom_type_symbol
_atom_type_description
_atom_type_scat_dispersion_real
_atom_type_scat_dispersion_imag
_atom_type_scat_source
C C 0.0033 0.0016 'International Tables Vol C Tables 4.2.6.8 and 6.1.1.4'
H H 0.0000 0.0000 'International Tables Vol C Tables 4.2.6.8 and 6.1.1.4'
O O 0.0106 0.0060 'International Tables Vol C Tables 4.2.6.8 and 6.1.1.4'
P P 0.1023 0.0942 'International Tables Vol C Tables 4.2.6.8 and 6.1.1.4'
S S 0.1246 0.1234 'International Tables Vol C Tables 4.2.6.8 and 6.1.1.4'
Cu Cu 0.3201 1.2651 'International Tables Vol C Tables 4.2.6.8 and 6.1.1.4'

loop_
_geom_angle_atom_site_label_1
_geom_angle_atom_site_label_2
_geom_angle_atom_site_label_3
_geom_angle
O1 Cu1 P1 112.12(11)
O1 Cu1 P2 105.46(11)
P1 Cu1 P2 130.07(5)
O1 Cu1 O2 58.04(13)
P1 Cu1 O2 116.72(10)
P2 Cu1 O2 110.63(10)
04 Cu2 P4 113.41(12)
04 Cu2 P3 105.31(11)
P4 Cu2 P3 121.94(5)
04 Cu2 S1 83.84(11)
P4 Cu2 S1 115.30(5)
P3 Cu2 S1 110.21(5)
C45 S1 C44 102.0(3)
C45 S1 Cu2 93.90(17)
C44 S1 Cu2 104.16(17)
C77 P4 C71 102.90(19)
C77 P4 C65 102.4(2)
C71 P4 C65 103.6(2)
C77 P4 Cu2 116.73(17)
C71 P4 Cu2 111.73(13)
C65 P4 Cu2 117.70(15)
C59 P3 C53 103.1(2)
C59 P3 C47 103.3(2)
C53 P3 C47 104.8(2)
C59 P3 Cu2 119.75(14)
C53 P3 Cu2 110.71(17)
C47 P3 Cu2 113.62(14)
C25 P2 C37 101.87(18)
C25 P2 C31 105.5(2)
C37 P2 C31 103.7(2)
C25 P2 Cu1 108.17(17)
C37 P2 Cu1 116.43(13)
C31 P2 Cu1 119.38(15)
C19 P1 C1 103.9(2)
C19 P1 C13 104.4(2)
C1 P1 C13 102.73(19)
C19 P1 Cu1 111.37(14)
C1 P1 Cu1 119.37(16)
C13 P1 Cu1 113.51(15)
C43 O2 Cu1 86.0(4)
C46 04 Cu2 121.5(3)
C43 O1 Cu1 93.2(3)
C36 C31 C32 118.2(5)
C36 C31 P2 124.3(4)
C32 C31 P2 117.6(4)
C58 C53 C54 118.5(5)
C58 C53 P3 123.7(4)
C54 C53 P3 117.7(4)
C60 C59 C64 117.0(5)
C60 C59 P3 124.0(4)
C64 C59 P3 119.0(4)
C13 C14 C15 119.5(5)
C13 C14 H014 120.3
C15 C14 H014 120.3
C70 C65 C66 118.1(5)
C70 C65 P4 122.9(4)
C66 C65 P4 119.0(4)
C55 C54 C53 120.2(5)
C55 C54 H016 119.9
C53 C54 H016 119.9
C78 C77 C82 119.1(5)
C78 C77 P4 123.1(4)
C82 C77 P4 117.7(4)
C65 C70 C69 120.4(5)
C65 C70 H018 119.8
C69 C70 H018 119.8
C16 C15 C14 120.2(5)
C16 C15 H019 119.9
C14 C15 H019 119.9
C24 C19 C20 117.9(5)
C24 C19 P1 118.7(4)
C20 C19 P1 123.4(4)
C14 C13 C18 119.3(4)
C14 C13 P1 123.4(4)
C18 C13 P1 117.1(4)
C1 C2 C3 121.2(5)
C1 C2 H024 119.4
C3 C2 H024 119.4
C38 C37 C42 120.0
C38 C37 P2 121.5(2)
C42 C37 P2 118.5(2)
C39 C38 C37 120.0
C39 C38 H38 120.0
C37 C38 H38 120.0
C38 C39 C40 120.0
C38 C39 H39 120.0
C40 C39 H39 120.0
C41 C40 C39 120.0
C41 C40 H40 120.0
C39 C40 H40 120.0
C40 C41 C42 120.0
C40 C41 H41 120.0
C42 C41 H41 120.0
C41 C42 C37 120.0
C41 C42 H42 120.0
C37 C42 H42 120.0
C6 C1 C2 117.5(4)
C6 C1 P1 123.8(4)
C2 C1 P1 118.7(3)
C1 C6 C5 121.9(5)
C1 C6 H029 119.1
C5 C6 H029 119.1
C19 C24 C23 121.5(5)
C19 C24 H030 119.2
C23 C24 H030 119.2
C17 C18 C13 120.5(5)
C17 C18 H031 119.8
C13 C18 H031 119.8
C17 C16 C15 120.4(5)
C17 C16 H032 119.8
C15 C16 H032 119.8
C30 C25 C26 119.4(5)
C30 C25 P2 117.0(4)
C26 C25 P2 123.4(4)
C53 C58 C57 120.7(6)
C53 C58 H034 119.7
C57 C58 H034 119.7
C57 C56 C55 121.0(6)
C57 C56 H035 119.5
C55 C56 H035 119.5
C63 C64 C59 121.5(5)
C63 C64 H036 119.2
C59 C64 H036 119.2
C65 C66 C67 120.8(5)
C65 C66 H037 119.6
C67 C66 H037 119.6
C25 C26 C27 119.4(6)
C25 C26 H038 120.3
C27 C26 H038 120.3
O2 C43 O1 122.8(5)
O2 C43 C44 121.7(6)
O1 C43 C44 115.5(5)
C43 C44 S1 113.2(3)
C43 C44 H04A 108.9
S1 C44 H04A 108.9
C43 C44 H04B 108.9
S1 C44 H04B 108.9
H04A C44 H04B 107.8
C62 C63 C64 119.8(6)
C62 C63 H041 120.1
C64 C63 H041 120.1
C56 C57 C58 119.9(6)
C56 C57 H042 120.0
C58 C57 H042 120.0
C63 C62 C61 120.7(6)
C63 C62 H043 119.7
C61 C62 H043 119.7
C23 C22 C21 119.1(6)
C23 C22 H044 120.5
C21 C22 H044 120.5
C68 C69 C70 121.6(6)
C68 C69 H045 119.2
C70 C69 H045 119.2
C19 C20 C21 120.4(5)
C19 C20 H046 119.8
C21 C20 H046 119.8
C4 C5 C6 120.3(5)
C4 C5 H047 119.9
C6 C5 H047 119.9
C33 C32 C31 120.4(5)
C33 C32 H048 119.8
C31 C32 H048 119.8
C46 C45 S1 115.8(4)
C46 C45 H04C 108.3
S1 C45 H04C 108.3
C46 C45 H04D 108.3
S1 C45 H04D 108.3
H04C C45 H04D 107.4
C22 C21 C20 120.9(5)
C22 C21 H050 119.6
C20 C21 H050 119.6
C81 C82 C77 121.1(5)
C81 C82 H051 119.4
C77 C82 H051 119.4
C16 C17 C18 120.2(6)
C16 C17 H052 119.9
C18 C17 H052 119.9
C28 C27 C26 121.5(6)
C28 C27 H053 119.2
C26 C27 H053 119.2
C69 C68 C67 119.1(6)
C69 C68 H054 120.4
C67 C68 H054 120.4
C34 C33 C32 119.9(5)
C34 C33 H055 120.0
C32 C33 H055 120.0
C56 C55 C54 119.8(6)
C56 C55 H056 120.1
C54 C55 H056 120.1
C31 C36 C35 121.0(5)
C31 C36 H057 119.5
C35 C36 H057 119.5
C77 C78 C79 120.2(6)
C77 C78 H058 119.9
C79 C78 H058 119.9
C25 C30 C29 120.3(6)
C25 C30 H059 119.8
C29 C30 H059 119.8
C22 C23 C24 120.2(5)
C22 C23 H060 119.9
C24 C23 H060 119.9
C62 C61 C60 120.3(6)
C62 C61 H061 119.9
C60 C61 H061 119.9
C82 C81 C80 119.4(6)
C82 C81 H062 120.3
C80 C81 H062 120.3
C68 C67 C66 120.0(6)
C68 C67 H063 120.0
C66 C67 H063 120.0
C5 C4 C3 119.7(5)
C5 C4 H065 120.1
C3 C4 H065 120.1
C27 C28 C29 118.9(6)
C27 C28 H066 120.5
C29 C28 H066 120.5
04 C46 03 125.9(6)
04 C46 C45 119.3(5)
03 C46 C45 114.7(6)
C28 C29 C30 120.4(6)
C28 C29 H068 119.8
C30 C29 H068 119.8
C80 C79 C78 120.1(6)
C80 C79 H069 119.9
C78 C79 H069 119.9
C33 C34 C35 120.6(6)
C33 C34 H072 119.7
C35 C34 H072 119.7
C4 C3 C2 119.3(6)
C4 C3 H073 120.4
C2 C3 H073 120.4
C61 C60 C59 120.7(5)
C61 C60 H074 119.7
C59 C60 H074 119.7
C72 C71 C76 120.0
C72 C71 P4 122.7(2)
C76 C71 P4 117.3(2)
C73 C72 C71 120.0
C73 C72 H72 120.0
C71 C72 H72 120.0
C74 C73 C72 120.0
C74 C73 H73 120.0
C72 C73 H73 120.0
C73 C74 C75 120.0
C73 C74 H74 120.0
C75 C74 H74 120.0
C76 C75 C74 120.0
C76 C75 H75 120.0
C74 C75 H75 120.0
C75 C76 C71 120.0
C75 C76 H76 120.0
C71 C76 H76 120.0
C34 C35 C36 119.9(6)
C34 C35 H078 120.0
C36 C35 H078 120.0
C79 C80 C81 120.0(7)
C79 C80 H083 120.0
C81 C80 H083 120.0
C48 C47 C52 120.0
C48 C47 P3 118.0(3)
C52 C47 P3 122.0(3)
C47 C48 C49 120.0
C47 C48 H48 120.0
C49 C48 H48 120.0
C50 C49 C48 120.0
C50 C49 H49 120.0
C48 C49 H49 120.0
C49 C50 C51 120.0
C49 C50 H50 120.0
C51 C50 H50 120.0
C52 C51 C50 120.0
C52 C51 H51 120.0
C50 C51 H51 120.0
C51 C52 C47 120.0
C51 C52 H52 120.0
C47 C52 H52 120.0

loop_
_geom_bond_atom_site_label_1
_geom_bond_atom_site_label_2
_geom_bond_distance
_geom_bond_site_symmetry_2
Cu1 O1 2.155(4) .
Cu1 P1 2.2313(13) .
Cu1 P2 2.2435(14) .
Cu1 O2 2.337(4) .
Cu2 04 2.041(3) .
Cu2 P4 2.2555(14) .
Cu2 P3 2.2720(13) .
Cu2 S1 2.4136(14) .
S1 C45 1.786(5) .
S1 C44 1.794(5) .
P4 C77 1.814(5) .
P4 C71 1.819(3) .
P4 C65 1.833(5) .
P3 C59 1.813(5) .
P3 C53 1.822(5) .
P3 C47 1.831(3) .
P2 C25 1.820(5) .
P2 C37 1.826(3) .
P2 C31 1.837(5) .
P1 C19 1.818(5) .
P1 C1 1.821(5) .
P1 C13 1.827(5) .
O2 C43 1.222(6) .
04 C46 1.251(6) .
O1 C43 1.268(6) .
C31 C36 1.367(6) .
C31 C32 1.381(6) .
C53 C58 1.380(6) .
C53 C54 1.399(7) .
C59 C60 1.386(7) .
C59 C64 1.392(6) .
C14 C13 1.374(6) .
C14 C15 1.394(6) .
C14 H014 0.9300 .
C65 C70 1.373(7) .
C65 C66 1.384(6) .
C54 C55 1.387(7) .
C54 H016 0.9300 .
C77 C78 1.374(6) .
C77 C82 1.380(7) .
C70 C69 1.377(7) .
C70 H018 0.9300 .
C15 C16 1.369(7) .
C15 H019 0.9300 .
C19 C24 1.377(6) .
C19 C20 1.377(6) .
C13 C18 1.392(6) .
C2 C1 1.392(6) .
C2 C3 1.397(7) .
C2 H024 0.9300 .
C37 C38 1.3900 .
C37 C42 1.3900 .
C38 C39 1.3900 .
C38 H38 0.9300 .
C39 C40 1.3900 .
C39 H39 0.9300 .
C40 C41 1.3900 .
C40 H40 0.9300 .
C41 C42 1.3900 .
C41 H41 0.9300 .
C42 H42 0.9300 .
C1 C6 1.367(6) .
03 C46 1.250(6) .
C6 C5 1.382(6) .
C6 H029 0.9300 .
C24 C23 1.388(7) .
C24 H030 0.9300 .
C18 C17 1.367(6) .
C18 H031 0.9300 .
C16 C17 1.362(7) .
C16 H032 0.9300 .
C25 C30 1.376(7) .
C25 C26 1.377(6) .
C58 C57 1.387(7) .
C58 H034 0.9300 .
C56 C57 1.358(7) .
C56 C55 1.368(8) .
C56 H035 0.9300 .
C64 C63 1.382(7) .
C64 H036 0.9300 .
C66 C67 1.391(7) .
C66 H037 0.9300 .
C26 C27 1.400(7) .
C26 H038 0.9300 .
C43 C44 1.513(6) .
C44 H04A 0.9700 .
C44 H04B 0.9700 .
C63 C62 1.345(7) .
C63 H041 0.9300 .
C57 H042 0.9300 .
C62 C61 1.360(7) .
C62 H043 0.9300 .
C22 C23 1.353(7) .
C22 C21 1.381(7) .
C22 H044 0.9300 .
C69 C68 1.355(7) .
C69 H045 0.9300 .
C20 C21 1.382(7) .
C20 H046 0.9300 .
C5 C4 1.367(8) .
C5 H047 0.9300 .
C32 C33 1.378(7) .
C32 H048 0.9300 .
C45 C46 1.534(7) .
C45 H04C 0.9700 .
C45 H04D 0.9700 .
C21 H050 0.9300 .
C82 C81 1.369(7) .
C82 H051 0.9300 .
C17 H052 0.9300 .
C27 C28 1.357(8) .
C27 H053 0.9300 .
C68 C67 1.367(8) .
C68 H054 0.9300 .
C33 C34 1.351(7) .
C33 H055 0.9300 .
C55 H056 0.9300 .
C36 C35 1.370(8) .
C36 H057 0.9300 .
C78 C79 1.386(8) .
C78 H058 0.9300 .
C30 C29 1.393(7) .
C30 H059 0.9300 .
C23 H060 0.9300 .
C61 C60 1.385(7) .
C61 H061 0.9300 .
C81 C80 1.385(8) .
C81 H062 0.9300 .
C67 H063 0.9300 .
C4 C3 1.380(7) .
C4 H065 0.9300 .
C28 C29 1.377(8) .
C28 H066 0.9300 .
C29 H068 0.9300 .
C79 C80 1.368(9) .
C79 H069 0.9300 .
C34 C35 1.352(7) .
C34 H072 0.9300 .
C3 H073 0.9300 .
C60 H074 0.9300 .
C71 C72 1.3900 .
C71 C76 1.3900 .
C72 C73 1.3900 .
C72 H72 0.9300 .
C73 C74 1.3900 .
C73 H73 0.9300 .
C74 C75 1.3900 .
C74 H74 0.9300 .
C75 C76 1.3900 .
C75 H75 0.9300 .
C76 H76 0.9300 .
C35 H078 0.9300 .
C80 H083 0.9300 .
C47 C48 1.3900 .
C47 C52 1.3900 .
C48 C49 1.3900 .
C48 H48 0.9300 .
C49 C50 1.3900 .
C49 H49 0.9300 .
C50 C51 1.3900 .
C50 H50 0.9300 .
C51 C52 1.3900 .
C51 H51 0.9300 .
C52 H52 0.9300 .
OW1C OW1C 1.58(5) 2_757
